data_7116596
loop_
_publ_author_name
'Saleh, Nidal'
'Srebro, Monika'
'Reynaldo, Thibault'
'Vanthuyne, Nicolas'
'Toupet, Lo\"ic'
'Chang, Victoria Y.'
'Muller, Gilles'
'Williams, J. A. Gareth'
'Roussel, Christian'
'Autschbach, Jochen'
'Crassous, Jeanne'

_publ_section_title
;
 enantio-Enriched CPL-active helicene--bipyridine--rhenium complexes
;
_journal_coden_ASTM CHCOFS
_journal_issue 18
_journal_name_full
;
 Chemical Communications (Cambridge, United Kingdom)
;
_journal_page_first 3754
_journal_page_last 3757
_journal_paper_doi 10.1039/c5cc00453e
_journal_volume 51
_journal_year 2015
_chemical_formula_sum 'C67 H40 Cl2 N4 O7 Re2'
_chemical_formula_weight 1456.33
_space_group_IT_number 14
_symmetry_cell_setting monoclinic
_symmetry_space_group_name_Hall '-P 2ybc'
_symmetry_space_group_name_H-M 'P 1 21/c 1'
_atom_sites_solution_hydrogens difmap
_atom_sites_solution_primary direct
_atom_sites_solution_secondary difmap
_audit_creation_method SHELXL-97
_audit_update_record
;
2011-12-06 deposited with the CCDC.
2015-01-22 downloaded from the CCDC.
;
_cell_angle_alpha 90.00
_cell_angle_beta 96.244(2)
_cell_angle_gamma 90.00
_cell_formula_units_Z 4
_cell_length_a 15.6700(2)
_cell_length_b 16.5072(3)
_cell_length_c 21.2401(4)
_cell_measurement_reflns_used 10557
_cell_measurement_temperature 140(2)
_cell_measurement_theta_max 27.5
_cell_measurement_theta_min 2.0
_cell_volume 5461.54(16)
_computing_cell_refinement 'CrysAlis RED, Oxford Diffraction Ltd.,Version 1.171.35.11'
_computing_data_collection 'CrysAlis CCD, Oxford Diffraction Ltd.,Version 1.171.35.11'
_computing_data_reduction 'CrysAlis RED, Oxford Diffraction Ltd.,Version 1.171.35.11'
_computing_molecular_graphics 'MERCURY 2.4.5(CCDC, 2011)'
_computing_publication_material 'WINGX (Farrugia, 1999)'
_computing_structure_refinement 'SHELXL-97 (Sheldrick, 1997)'
_computing_structure_solution 'SIR-97_(Altomare & al., 1999)'
_diffrn_ambient_temperature 140(2)
_diffrn_detector_area_resol_mean 19.64
_diffrn_measured_fraction_theta_full 0.998
_diffrn_measured_fraction_theta_max 0.998
_diffrn_measurement_device_type 'CCD Saphire 3 Xcalibur'
_diffrn_measurement_method 'omega scan'
_diffrn_radiation_monochromator graphite
_diffrn_radiation_source 'fine-focus sealed tube'
_diffrn_radiation_type MoK\a
_diffrn_radiation_wavelength 0.71073
_diffrn_reflns_av_R_equivalents 0.0734
_diffrn_reflns_av_sigmaI/netI 0.1088
_diffrn_reflns_limit_h_max 20
_diffrn_reflns_limit_h_min -19
_diffrn_reflns_limit_k_max 21
_diffrn_reflns_limit_k_min -21
_diffrn_reflns_limit_l_max 27
_diffrn_reflns_limit_l_min -27
_diffrn_reflns_number 43976
_diffrn_reflns_theta_full 27.00
_diffrn_reflns_theta_max 27.00
_diffrn_reflns_theta_min 2.62
_exptl_absorpt_coefficient_mu 4.589
_exptl_absorpt_correction_T_max 0.76777
_exptl_absorpt_correction_T_min 0.50510
_exptl_absorpt_correction_type analytical
_exptl_absorpt_process_details 'Alcock(1970) crystallographic computing,p271'
_exptl_crystal_colour yellow
_exptl_crystal_density_diffrn 1.771
_exptl_crystal_density_method 'not measured'
_exptl_crystal_description prism
_exptl_crystal_F_000 2840
_exptl_crystal_size_max 0.203
_exptl_crystal_size_mid 0.143
_exptl_crystal_size_min 0.059
_refine_diff_density_max 2.006
_refine_diff_density_min -1.098
_refine_diff_density_rms 0.145
_refine_ls_extinction_method none
_refine_ls_goodness_of_fit_ref 0.868
_refine_ls_hydrogen_treatment constr
_refine_ls_matrix_type full
_refine_ls_number_parameters 729
_refine_ls_number_reflns 11893
_refine_ls_number_restraints 0
_refine_ls_restrained_S_all 0.868
_refine_ls_R_factor_all 0.0803
_refine_ls_R_factor_gt 0.0381
_refine_ls_shift/su_max 0.098
_refine_ls_shift/su_mean 0.001
_refine_ls_structure_factor_coef Fsqd
_refine_ls_weighting_details 'calc w=1/[\s^2^(Fo^2^)+(0.0288P)^2^+0.0000P] where P=(Fo^2^+2Fc^2^)/3'
_refine_ls_weighting_scheme calc
_refine_ls_wR_factor_gt 0.0697
_refine_ls_wR_factor_ref 0.0749
_reflns_number_gt 7331
_reflns_number_total 11893
_reflns_threshold_expression >2sigma(I)
_cod_data_source_file c5cc00453e2.cif
_cod_data_source_block nm137
_cod_original_sg_symbol_H-M p21/c
_cod_database_code 7116596

loop_
_symmetry_equiv_pos_as_xyz
'x, y, z'
'-x, y+1/2, -z+1/2'
'-x, -y, -z'
'x, -y-1/2, z-1/2'

loop_
_atom_site_label
_atom_site_type_symbol
_atom_site_fract_x
_atom_site_fract_y
_atom_site_fract_z
_atom_site_U_iso_or_equiv
_atom_site_adp_type
_atom_site_occupancy
_atom_site_symmetry_multiplicity
_atom_site_calc_flag
_atom_site_refinement_flags
Re1 Re 0.323803(14) 0.154312(15) 0.935776(11) 0.01991(7) Uani 1 1 d .
Cl1 Cl 0.38454(9) 0.28247(9) 0.98131(7) 0.0258(3) Uani 1 1 d .
O1 O 0.3085(2) 0.2500(2) 0.8108(2) 0.0268(10) Uani 1 1 d .
O2 O 0.1385(3) 0.2007(3) 0.9513(2) 0.0371(12) Uani 1 1 d .
O3 O 0.2638(3) -0.0047(3) 0.8724(2) 0.0464(13) Uani 1 1 d .
N1 N 0.3486(3) 0.1100(3) 1.0309(2) 0.0224(12) Uani 1 1 d .
N2 N 0.4598(3) 0.1172(3) 0.9465(2) 0.0184(11) Uani 1 1 d .
C1 C 0.3132(3) 0.2100(4) 0.8565(3) 0.0214(14) Uani 1 1 d .
C2 C 0.2091(4) 0.1836(4) 0.9442(3) 0.0289(16) Uani 1 1 d .
C3 C 0.2843(4) 0.0559(4) 0.8975(3) 0.0316(16) Uani 1 1 d .
C4 C 0.2886(4) 0.0991(4) 1.0706(3) 0.0281(15) Uani 1 1 d .
H4 H 0.2298 0.1036 1.0545 0.034 Uiso 1 1 calc R
C5 C 0.3089(4) 0.0815(4) 1.1341(3) 0.0296(16) Uani 1 1 d .
H5 H 0.2644 0.0735 1.1605 0.036 Uiso 1 1 calc R
C6 C 0.3931(4) 0.0754(3) 1.1589(3) 0.0285(16) Uani 1 1 d .
H6 H 0.4084 0.0648 1.2026 0.034 Uiso 1 1 calc R
C7 C 0.4553(4) 0.0854(4) 1.1174(3) 0.0272(15) Uani 1 1 d .
H7 H 0.5144 0.0811 1.1328 0.033 Uiso 1 1 calc R
C8 C 0.4320(3) 0.1017(3) 1.0540(3) 0.0200(13) Uani 1 1 d .
C9 C 0.4937(3) 0.1080(3) 1.0066(3) 0.0191(13) Uani 1 1 d .
C10 C 0.5828(3) 0.1002(3) 1.0222(3) 0.0200(13) Uani 1 1 d .
H10 H 0.6051 0.0882 1.0645 0.024 Uiso 1 1 calc R
C11 C 0.6372(3) 0.1097(3) 0.9770(3) 0.0204(13) Uani 1 1 d .
H11 H 0.6975 0.1071 0.9883 0.024 Uiso 1 1 calc R
C12 C 0.6046(3) 0.1234(3) 0.9139(3) 0.0191(13) Uani 1 1 d .
C13 C 0.6582(3) 0.1347(3) 0.8629(3) 0.0183(13) Uani 1 1 d .
C14 C 0.7471(3) 0.1577(4) 0.8721(3) 0.0206(13) Uani 1 1 d .
C15 C 0.7891(3) 0.2008(4) 0.9260(3) 0.0221(14) Uani 1 1 d .
C16 C 0.7462(3) 0.2561(3) 0.9659(3) 0.0198(13) Uani 1 1 d .
C17 C 0.6632(3) 0.2884(3) 0.9495(3) 0.0209(14) Uani 1 1 d .
H17 H 0.6316 0.2714 0.9111 0.025 Uiso 1 1 calc R
C18 C 0.6265(4) 0.3433(4) 0.9867(3) 0.0255(14) Uani 1 1 d .
H18 H 0.5704 0.3633 0.9742 0.031 Uiso 1 1 calc R
C19 C 0.6724(4) 0.3701(4) 1.0438(3) 0.0294(16) Uani 1 1 d .
H19 H 0.6463 0.4062 1.0707 0.035 Uiso 1 1 calc R
C20 C 0.7536(4) 0.3442(4) 1.0601(3) 0.0269(15) Uani 1 1 d .
H20 H 0.7853 0.3646 1.0974 0.032 Uiso 1 1 calc R
C21 C 0.7922(3) 0.2868(3) 1.0222(3) 0.0217(14) Uani 1 1 d .
C22 C 0.8808(4) 0.2665(3) 1.0377(3) 0.0250(15) Uani 1 1 d .
H22 H 0.9098 0.2819 1.0775 0.030 Uiso 1 1 calc R
C23 C 0.9228(3) 0.2260(3) 0.9962(3) 0.0247(15) Uani 1 1 d .
H23 H 0.9826 0.2166 1.0055 0.030 Uiso 1 1 calc R
C24 C 0.8797(4) 0.1962(3) 0.9378(3) 0.0234(14) Uani 1 1 d .
C25 C 0.9277(4) 0.1645(4) 0.8905(3) 0.0300(16) Uani 1 1 d .
H25 H 0.9883 0.1602 0.8990 0.036 Uiso 1 1 calc R
C26 C 0.8898(4) 0.1405(4) 0.8341(3) 0.0275(15) Uani 1 1 d .
H26 H 0.9236 0.1272 0.8011 0.033 Uiso 1 1 calc R
C27 C 0.7986(4) 0.1349(3) 0.8238(3) 0.0244(15) Uani 1 1 d .
C28 C 0.7603(4) 0.1080(4) 0.7648(3) 0.0270(15) Uani 1 1 d .
H28 H 0.7958 0.0936 0.7331 0.032 Uiso 1 1 calc R
C29 C 0.6737(4) 0.1020(4) 0.7519(3) 0.0277(15) Uani 1 1 d .
H29 H 0.6488 0.0894 0.7102 0.033 Uiso 1 1 calc R
C30 C 0.6211(4) 0.1147(3) 0.8011(3) 0.0216(14) Uani 1 1 d .
C31 C 0.5305(3) 0.1039(3) 0.7891(3) 0.0213(13) Uani 1 1 d .
H31 H 0.5062 0.0919 0.7472 0.026 Uiso 1 1 calc R
C32 C 0.4781(3) 0.1103(3) 0.8352(3) 0.0212(14) Uani 1 1 d .
H32 H 0.4176 0.1090 0.8249 0.025 Uiso 1 1 calc R
C33 C 0.5135(3) 0.1187(3) 0.8992(3) 0.0189(13) Uani 1 1 d .
Re41 Re 0.092712(15) 0.401359(17) 0.817940(13) 0.02756(8) Uani 1 1 d .
Cl41 Cl 0.06242(9) 0.54670(10) 0.83706(8) 0.0318(4) Uani 1 1 d .
O41 O 0.1111(3) 0.2191(3) 0.7997(2) 0.0433(13) Uani 1 1 d .
O42 O 0.0840(3) 0.4226(4) 0.6751(3) 0.0698(18) Uani 1 1 d .
O43 O 0.2844(3) 0.4332(3) 0.8154(3) 0.0558(16) Uani 1 1 d .
N41 N 0.1010(3) 0.3947(3) 0.9191(2) 0.0254(12) Uani 1 1 d .
N42 N -0.0411(3) 0.3858(3) 0.8397(2) 0.0204(11) Uani 1 1 d .
C41 C 0.1053(4) 0.2893(5) 0.8072(3) 0.0331(17) Uani 1 1 d .
C42 C 0.0828(4) 0.4148(5) 0.7285(4) 0.046(2) Uani 1 1 d .
C43 C 0.2126(4) 0.4203(4) 0.8160(3) 0.0371(18) Uani 1 1 d .
C44 C 0.1753(4) 0.3889(4) 0.9587(4) 0.0373(18) Uani 1 1 d .
H44 H 0.2277 0.3833 0.9405 0.045 Uiso 1 1 calc R
C45 C 0.1782(4) 0.3907(4) 1.0224(3) 0.0368(17) Uani 1 1 d .
H45 H 0.2315 0.3862 1.0482 0.044 Uiso 1 1 calc R
C46 C 0.1024(4) 0.3993(4) 1.0496(3) 0.0318(16) Uani 1 1 d .
H46 H 0.1028 0.4012 1.0943 0.038 Uiso 1 1 calc R
C47 C 0.0272(4) 0.4048(3) 1.0110(3) 0.0229(14) Uani 1 1 d .
H47 H -0.0254 0.4100 1.0290 0.028 Uiso 1 1 calc R
C48 C 0.0268(3) 0.4030(3) 0.9457(3) 0.0195(13) Uani 1 1 d .
C49 C -0.0513(3) 0.4021(3) 0.9004(3) 0.0190(13) Uani 1 1 d .
C50 C -0.1329(3) 0.4133(3) 0.9199(3) 0.0169(13) Uani 1 1 d .
H50 H -0.1387 0.4244 0.9631 0.020 Uiso 1 1 calc R
C51 C -0.2044(3) 0.4084(3) 0.8770(3) 0.0183(13) Uani 1 1 d .
H51 H -0.2592 0.4208 0.8899 0.022 Uiso 1 1 calc R
C52 C -0.1976(3) 0.3855(3) 0.8147(3) 0.0161(13) Uani 1 1 d .
C53 C -0.2712(3) 0.3672(3) 0.7702(3) 0.0160(13) Uani 1 1 d .
C54 C -0.3593(3) 0.3827(3) 0.7819(3) 0.0177(13) Uani 1 1 d .
C55 C -0.3890(3) 0.4493(3) 0.8185(3) 0.0191(14) Uani 1 1 d .
C56 C -0.3483(3) 0.5281(4) 0.8234(3) 0.0205(14) Uani 1 1 d .
C57 C -0.2818(3) 0.5512(4) 0.7884(3) 0.0220(14) Uani 1 1 d .
H57 H -0.2594 0.5126 0.7614 0.026 Uiso 1 1 calc R
C58 C -0.2481(4) 0.6274(4) 0.7920(3) 0.0279(16) Uani 1 1 d .
H58 H -0.2019 0.6408 0.7684 0.033 Uiso 1 1 calc R
C59 C -0.2817(4) 0.6865(4) 0.8305(3) 0.0298(16) Uani 1 1 d .
H59 H -0.2572 0.7392 0.8338 0.036 Uiso 1 1 calc R
C60 C -0.3492(4) 0.6677(4) 0.8626(3) 0.0267(15) Uani 1 1 d .
H60 H -0.3732 0.7082 0.8870 0.032 Uiso 1 1 calc R
C61 C -0.3843(3) 0.5888(4) 0.8604(3) 0.0202(13) Uani 1 1 d .
C62 C -0.4560(3) 0.5699(4) 0.8938(3) 0.0252(15) Uani 1 1 d .
H62 H -0.4754 0.6085 0.9222 0.030 Uiso 1 1 calc R
C63 C -0.4959(3) 0.4993(4) 0.8858(3) 0.0255(15) Uani 1 1 d .
H63 H -0.5445 0.4888 0.9077 0.031 Uiso 1 1 calc R
C64 C -0.4674(3) 0.4383(4) 0.8448(3) 0.0221(14) Uani 1 1 d .
C65 C -0.5195(3) 0.3701(4) 0.8283(3) 0.0233(15) Uani 1 1 d .
H65 H -0.5672 0.3588 0.8509 0.028 Uiso 1 1 calc R
C66 C -0.5018(3) 0.3208(4) 0.7806(3) 0.0262(15) Uani 1 1 d .
H66 H -0.5427 0.2817 0.7640 0.031 Uiso 1 1 calc R
C67 C -0.4209(3) 0.3278(3) 0.7549(3) 0.0211(14) Uani 1 1 d .
C68 C -0.4046(4) 0.2808(4) 0.7016(3) 0.0271(15) Uani 1 1 d .
H68 H -0.4485 0.2472 0.6814 0.033 Uiso 1 1 calc R
C69 C -0.3264(4) 0.2835(4) 0.6793(3) 0.0284(15) Uani 1 1 d .
H69 H -0.3183 0.2595 0.6397 0.034 Uiso 1 1 calc R
C70 C -0.2569(4) 0.3226(3) 0.7161(3) 0.0229(14) Uani 1 1 d .
C71 C -0.1718(4) 0.3124(4) 0.7000(3) 0.0315(16) Uani 1 1 d .
H71 H -0.1632 0.2868 0.6611 0.038 Uiso 1 1 calc R
C72 C -0.1036(4) 0.3380(4) 0.7381(3) 0.0293(16) Uani 1 1 d .
H72 H -0.0479 0.3333 0.7248 0.035 Uiso 1 1 calc R
C73 C -0.1133(3) 0.3719(3) 0.7981(3) 0.0209(14) Uani 1 1 d .
O101 O 0.0973(5) -0.0100(5) 0.9695(4) 0.120(3) Uiso 1 1 d .
H101 H 0.1191 0.0365 0.9725 0.156 Uiso 1 1 calc R
C101 C 0.0205(13) -0.0056(13) 0.9759(9) 0.212(9) Uiso 1 1 d .
H10A H -0.0293 0.0237 0.9416 0.318 Uiso 1 1 d .
H10B H -0.0205 -0.0680 0.9679 0.318 Uiso 1 1 d .
H10C H -0.0014 0.0071 1.0170 0.318 Uiso 1 1 d .

loop_
_atom_site_aniso_label
_atom_site_aniso_U_11
_atom_site_aniso_U_22
_atom_site_aniso_U_33
_atom_site_aniso_U_23
_atom_site_aniso_U_13
_atom_site_aniso_U_12
Re1 0.01393(12) 0.02247(13) 0.02323(13) -0.00270(13) 0.00156(10) -0.00108(11)
Cl1 0.0232(8) 0.0256(8) 0.0284(8) -0.0072(7) 0.0018(7) -0.0021(7)
O1 0.024(2) 0.029(3) 0.027(3) 0.001(2) 0.002(2) 0.000(2)
O2 0.019(2) 0.051(3) 0.042(3) 0.002(3) 0.007(2) -0.001(2)
O3 0.061(3) 0.024(3) 0.049(3) -0.007(2) -0.013(3) -0.006(3)
N1 0.020(3) 0.022(3) 0.026(3) -0.007(2) 0.005(2) -0.004(2)
N2 0.016(2) 0.017(3) 0.022(3) -0.006(2) 0.000(2) 0.000(2)
C1 0.011(3) 0.023(3) 0.031(4) -0.019(3) 0.006(3) 0.000(3)
C2 0.024(4) 0.034(4) 0.028(4) 0.000(3) 0.003(3) -0.008(3)
C3 0.022(3) 0.041(4) 0.031(4) -0.001(4) 0.002(3) -0.003(3)
C4 0.023(3) 0.026(4) 0.037(4) -0.003(3) 0.007(3) -0.008(3)
C5 0.036(4) 0.026(4) 0.029(4) -0.003(3) 0.011(3) -0.003(3)
C6 0.040(4) 0.024(4) 0.023(4) 0.001(3) 0.011(3) -0.004(3)
C7 0.025(3) 0.024(4) 0.030(4) -0.004(3) -0.003(3) -0.003(3)
C8 0.023(3) 0.015(3) 0.021(3) -0.004(3) 0.000(3) -0.004(3)
C9 0.022(3) 0.012(3) 0.022(3) -0.003(3) -0.002(3) -0.002(3)
C10 0.023(3) 0.020(3) 0.015(3) 0.001(3) -0.009(3) -0.005(3)
C11 0.014(3) 0.016(3) 0.030(4) 0.001(3) -0.004(3) -0.002(2)
C12 0.017(3) 0.012(3) 0.027(4) -0.005(3) 0.001(3) -0.003(2)
C13 0.016(3) 0.013(3) 0.026(3) 0.004(3) -0.001(3) 0.006(2)
C14 0.019(3) 0.018(3) 0.025(3) 0.002(3) 0.003(3) 0.004(3)
C15 0.012(3) 0.021(3) 0.034(4) 0.008(3) 0.005(3) 0.000(3)
C16 0.022(3) 0.014(3) 0.024(3) 0.001(3) 0.009(3) -0.004(3)
C17 0.014(3) 0.019(3) 0.031(4) 0.003(3) 0.005(3) -0.001(3)
C18 0.021(3) 0.029(3) 0.027(3) 0.008(3) 0.007(3) 0.001(3)
C19 0.024(4) 0.033(4) 0.033(4) -0.012(3) 0.011(3) -0.001(3)
C20 0.029(3) 0.032(4) 0.020(3) 0.002(3) 0.005(3) -0.015(3)
C21 0.017(3) 0.018(3) 0.031(4) 0.011(3) 0.005(3) 0.000(3)
C22 0.022(3) 0.024(4) 0.029(4) 0.006(3) -0.001(3) -0.007(3)
C23 0.010(3) 0.025(4) 0.038(4) 0.006(3) -0.002(3) -0.003(3)
C24 0.021(3) 0.016(3) 0.033(4) 0.003(3) 0.004(3) -0.001(3)
C25 0.016(3) 0.024(4) 0.050(4) 0.003(3) 0.005(3) 0.002(3)
C26 0.022(3) 0.030(4) 0.032(4) -0.007(3) 0.008(3) 0.002(3)
C27 0.022(3) 0.017(3) 0.034(4) 0.001(3) 0.004(3) 0.001(3)
C28 0.025(3) 0.030(4) 0.028(4) -0.006(3) 0.013(3) 0.006(3)
C29 0.030(4) 0.032(4) 0.022(3) -0.001(3) 0.005(3) 0.004(3)
C30 0.020(3) 0.017(3) 0.027(4) 0.004(3) 0.002(3) 0.001(3)
C31 0.018(3) 0.025(3) 0.019(3) -0.004(3) -0.006(3) 0.003(3)
C32 0.013(3) 0.021(3) 0.029(4) -0.007(3) -0.001(3) 0.000(3)
C33 0.015(3) 0.018(3) 0.023(3) -0.006(3) 0.001(3) 0.001(2)
Re41 0.01335(12) 0.03123(15) 0.03946(17) -0.00157(14) 0.00896(12) 0.00137(12)
Cl41 0.0244(8) 0.0305(9) 0.0422(10) 0.0035(8) 0.0106(8) -0.0009(7)
O41 0.026(3) 0.041(3) 0.065(4) -0.012(3) 0.014(2) 0.001(2)
O42 0.068(4) 0.103(5) 0.044(3) 0.002(3) 0.030(3) -0.022(3)
O43 0.016(2) 0.044(3) 0.110(5) 0.021(3) 0.016(3) 0.003(2)
N41 0.014(2) 0.022(3) 0.039(3) 0.002(3) -0.004(2) 0.005(2)
N42 0.012(2) 0.028(3) 0.022(3) -0.003(2) 0.006(2) -0.001(2)
C41 0.010(3) 0.051(5) 0.038(4) 0.001(4) 0.003(3) -0.001(3)
C42 0.024(4) 0.057(5) 0.060(5) -0.005(5) 0.022(4) -0.003(4)
C43 0.030(4) 0.030(4) 0.050(5) 0.008(4) 0.005(4) 0.010(3)
C44 0.018(3) 0.025(4) 0.066(5) 0.000(4) -0.007(4) 0.002(3)
C45 0.026(4) 0.031(4) 0.048(5) 0.000(4) -0.020(4) 0.002(3)
C46 0.040(4) 0.020(3) 0.032(4) 0.005(3) -0.010(3) -0.003(3)
C47 0.022(3) 0.018(3) 0.029(4) 0.005(3) 0.001(3) -0.009(3)
C48 0.014(3) 0.012(3) 0.032(4) 0.001(3) -0.001(3) -0.001(3)
C49 0.019(3) 0.014(3) 0.025(3) 0.001(3) 0.005(3) -0.002(3)
C50 0.013(3) 0.019(3) 0.019(3) 0.003(3) 0.006(3) 0.000(2)
C51 0.009(3) 0.019(3) 0.029(3) 0.005(3) 0.010(3) 0.000(2)
C52 0.015(3) 0.012(3) 0.021(3) 0.003(3) 0.002(3) 0.001(2)
C53 0.013(3) 0.020(3) 0.014(3) 0.002(3) -0.001(3) -0.002(2)
C54 0.017(3) 0.019(3) 0.017(3) 0.003(3) 0.003(3) 0.002(3)
C55 0.015(3) 0.025(3) 0.018(3) 0.003(3) 0.003(3) 0.003(3)
C56 0.018(3) 0.024(3) 0.019(3) 0.002(3) -0.002(3) 0.004(3)
C57 0.022(3) 0.026(4) 0.019(3) 0.005(3) 0.007(3) 0.005(3)
C58 0.032(4) 0.027(4) 0.024(4) 0.001(3) 0.004(3) 0.000(3)
C59 0.035(4) 0.024(4) 0.029(4) 0.002(3) -0.004(3) -0.001(3)
C60 0.033(4) 0.029(4) 0.019(3) -0.004(3) 0.003(3) 0.009(3)
C61 0.020(3) 0.025(4) 0.015(3) -0.004(3) -0.002(3) 0.004(3)
C62 0.016(3) 0.035(4) 0.025(4) -0.009(3) 0.002(3) 0.008(3)
C63 0.013(3) 0.038(4) 0.027(4) 0.003(3) 0.008(3) 0.007(3)
C64 0.011(3) 0.028(4) 0.027(4) 0.002(3) 0.003(3) 0.000(3)
C65 0.012(3) 0.031(4) 0.027(4) 0.004(3) 0.001(3) -0.001(3)
C66 0.017(3) 0.026(4) 0.035(4) 0.005(3) -0.003(3) 0.002(3)
C67 0.019(3) 0.020(3) 0.023(3) 0.004(3) -0.003(3) 0.010(3)
C68 0.025(3) 0.025(4) 0.030(4) -0.003(3) -0.007(3) 0.006(3)
C69 0.028(4) 0.030(4) 0.027(4) -0.008(3) -0.003(3) 0.009(3)
C70 0.020(3) 0.026(4) 0.022(3) 0.001(3) 0.000(3) 0.000(3)
C71 0.030(4) 0.043(4) 0.024(4) -0.011(3) 0.013(3) 0.002(3)
C72 0.020(3) 0.040(4) 0.031(4) -0.008(3) 0.013(3) 0.003(3)
C73 0.017(3) 0.022(3) 0.024(3) 0.002(3) 0.004(3) 0.001(3)

loop_
_atom_type_symbol
_atom_type_description
_atom_type_scat_dispersion_real
_atom_type_scat_dispersion_imag
_atom_type_scat_source
C C 0.0033 0.0016 'International Tables Vol C Tables 4.2.6.8 and 6.1.1.4'
H H 0.0000 0.0000 'International Tables Vol C Tables 4.2.6.8 and 6.1.1.4'
N N 0.0061 0.0033 'International Tables Vol C Tables 4.2.6.8 and 6.1.1.4'
O O 0.0106 0.0060 'International Tables Vol C Tables 4.2.6.8 and 6.1.1.4'
Cl Cl 0.1484 0.1585 'International Tables Vol C Tables 4.2.6.8 and 6.1.1.4'
Re Re -1.0185 7.2310 'International Tables Vol C Tables 4.2.6.8 and 6.1.1.4'

loop_
_geom_angle_atom_site_label_1
_geom_angle_atom_site_label_2
_geom_angle_atom_site_label_3
_geom_angle
_geom_angle_site_symmetry_1
C2 Re1 C3 89.4(3) .
C2 Re1 C1 88.2(2) .
C3 Re1 C1 92.4(3) .
C2 Re1 N1 94.3(2) .
C3 Re1 N1 97.4(2) .
C1 Re1 N1 169.9(2) .
C2 Re1 N2 168.7(2) .
C3 Re1 N2 94.2(2) .
C1 Re1 N2 102.40(19) .
N1 Re1 N2 74.57(17) .
C2 Re1 Cl1 94.25(19) .
C3 Re1 Cl1 175.82(18) .
C1 Re1 Cl1 85.74(17) .
N1 Re1 Cl1 84.29(13) .
N2 Re1 Cl1 82.60(12) .
C4 N1 C8 118.2(5) .
C4 N1 Re1 124.8(4) .
C8 N1 Re1 116.5(4) .
C9 N2 C33 119.2(5) .
C9 N2 Re1 114.1(3) .
C33 N2 Re1 125.4(4) .
O1 C1 Re1 174.3(5) .
O2 C2 Re1 177.9(6) .
O3 C3 Re1 176.5(5) .
N1 C4 C5 122.7(6) .
N1 C4 H4 118.7 .
C5 C4 H4 118.7 .
C6 C5 C4 120.0(6) .
C6 C5 H5 120.0 .
C4 C5 H5 120.0 .
C5 C6 C7 117.4(6) .
C5 C6 H6 121.3 .
C7 C6 H6 121.3 .
C8 C7 C6 120.6(6) .
C8 C7 H7 119.7 .
C6 C7 H7 119.7 .
N1 C8 C7 121.1(5) .
N1 C8 C9 115.1(5) .
C7 C8 C9 123.7(5) .
N2 C9 C10 121.1(5) .
N2 C9 C8 116.1(5) .
C10 C9 C8 122.7(5) .
C11 C10 C9 120.3(5) .
C11 C10 H10 119.8 .
C9 C10 H10 119.8 .
C10 C11 C12 120.2(5) .
C10 C11 H11 119.9 .
C12 C11 H11 119.9 .
C11 C12 C33 116.9(5) .
C11 C12 C13 123.7(5) .
C33 C12 C13 119.2(5) .
C30 C13 C14 118.8(5) .
C30 C13 C12 116.7(5) .
C14 C13 C12 124.3(5) .
C27 C14 C13 116.7(5) .
C27 C14 C15 117.2(5) .
C13 C14 C15 126.0(5) .
C24 C15 C14 118.3(5) .
C24 C15 C16 116.5(5) .
C14 C15 C16 124.8(5) .
C17 C16 C21 116.2(5) .
C17 C16 C15 124.2(5) .
C21 C16 C15 119.3(5) .
C18 C17 C16 122.7(6) .
C18 C17 H17 118.7 .
C16 C17 H17 118.7 .
C17 C18 C19 119.7(6) .
C17 C18 H18 120.1 .
C19 C18 H18 120.1 .
C20 C19 C18 119.9(6) .
C20 C19 H19 120.0 .
C18 C19 H19 120.0 .
C19 C20 C21 120.9(6) .
C19 C20 H20 119.6 .
C21 C20 H20 119.6 .
C20 C21 C16 120.5(5) .
C20 C21 C22 119.2(6) .
C16 C21 C22 120.1(5) .
C23 C22 C21 120.0(6) .
C23 C22 H22 120.0 .
C21 C22 H22 120.0 .
C22 C23 C24 121.6(5) .
C22 C23 H23 119.2 .
C24 C23 H23 119.2 .
C15 C24 C25 119.5(6) .
C15 C24 C23 120.2(5) .
C25 C24 C23 120.3(5) .
C26 C25 C24 121.7(6) .
C26 C25 H25 119.1 .
C24 C25 H25 119.1 .
C25 C26 C27 119.8(5) .
C25 C26 H26 120.1 .
C27 C26 H26 120.1 .
C28 C27 C14 120.4(5) .
C28 C27 C26 118.9(5) .
C14 C27 C26 120.6(6) .
C29 C28 C27 121.8(5) .
C29 C28 H28 119.1 .
C27 C28 H28 119.1 .
C28 C29 C30 119.3(6) .
C28 C29 H29 120.4 .
C30 C29 H29 120.4 .
C29 C30 C13 120.3(5) .
C29 C30 C31 120.0(5) .
C13 C30 C31 119.7(5) .
C32 C31 C30 122.3(5) .
C32 C31 H31 118.9 .
C30 C31 H31 118.9 .
C31 C32 C33 119.9(5) .
C31 C32 H32 120.0 .
C33 C32 H32 120.0 .
N2 C33 C32 119.4(5) .
N2 C33 C12 121.1(5) .
C32 C33 C12 119.4(5) .
C41 Re41 C42 89.6(3) .
C41 Re41 C43 92.4(3) .
C42 Re41 C43 86.2(3) .
C41 Re41 N41 94.3(2) .
C42 Re41 N41 176.0(3) .
C43 Re41 N41 94.4(2) .
C41 Re41 N42 91.5(2) .
C42 Re41 N42 104.2(2) .
C43 Re41 N42 168.9(2) .
N41 Re41 N42 74.90(17) .
C41 Re41 Cl41 174.17(17) .
C42 Re41 Cl41 93.1(2) .
C43 Re41 Cl41 92.9(2) .
N41 Re41 Cl41 82.96(13) .
N42 Re41 Cl41 82.86(13) .
C48 N41 C44 117.7(5) .
C48 N41 Re41 116.8(4) .
C44 N41 Re41 125.2(4) .
C49 N42 C73 118.3(4) .
C49 N42 Re41 113.1(4) .
C73 N42 Re41 128.1(4) .
O41 C41 Re41 178.2(6) .
O42 C42 Re41 174.4(6) .
O43 C43 Re41 178.6(6) .
C45 C44 N41 123.4(6) .
C45 C44 H44 118.3 .
N41 C44 H44 118.3 .
C44 C45 C46 118.9(6) .
C44 C45 H45 120.5 .
C46 C45 H45 120.5 .
C47 C46 C45 118.7(6) .
C47 C46 H46 120.6 .
C45 C46 H46 120.6 .
C46 C47 C48 120.7(5) .
C46 C47 H47 119.7 .
C48 C47 H47 119.7 .
N41 C48 C47 120.5(5) .
N41 C48 C49 114.7(5) .
C47 C48 C49 124.6(5) .
N42 C49 C50 121.3(5) .
N42 C49 C48 116.8(5) .
C50 C49 C48 121.8(5) .
C51 C50 C49 120.3(5) .
C51 C50 H50 119.9 .
C49 C50 H50 119.9 .
C50 C51 C52 120.5(5) .
C50 C51 H51 119.8 .
C52 C51 H51 119.8 .
C51 C52 C73 116.6(5) .
C51 C52 C53 122.8(5) .
C73 C52 C53 120.3(5) .
C70 C53 C52 117.3(5) .
C70 C53 C54 118.1(5) .
C52 C53 C54 124.0(5) .
C67 C54 C55 117.5(5) .
C67 C54 C53 116.2(5) .
C55 C54 C53 126.3(5) .
C64 C55 C56 118.8(5) .
C64 C55 C54 117.2(5) .
C56 C55 C54 123.7(5) .
C57 C56 C61 117.6(5) .
C57 C56 C55 123.7(5) .
C61 C56 C55 118.3(5) .
C58 C57 C56 122.0(6) .
C58 C57 H57 119.0 .
C56 C57 H57 119.0 .
C57 C58 C59 120.2(6) .
C57 C58 H58 119.9 .
C59 C58 H58 119.9 .
C60 C59 C58 119.6(6) .
C60 C59 H59 120.2 .
C58 C59 H59 120.2 .
C59 C60 C61 121.2(5) .
C59 C60 H60 119.4 .
C61 C60 H60 119.4 .
C60 C61 C56 119.3(5) .
C60 C61 C62 120.6(5) .
C56 C61 C62 120.0(5) .
C63 C62 C61 120.9(5) .
C63 C62 H62 119.5 .
C61 C62 H62 119.5 .
C62 C63 C64 121.5(5) .
C62 C63 H63 119.3 .
C64 C63 H63 119.3 .
C65 C64 C55 120.5(5) .
C65 C64 C63 120.0(5) .
C55 C64 C63 119.4(5) .
C66 C65 C64 120.3(5) .
C66 C65 H65 119.8 .
C64 C65 H65 119.8 .
C65 C66 C67 119.8(6) .
C65 C66 H66 120.1 .
C67 C66 H66 120.1 .
C54 C67 C68 120.3(5) .
C54 C67 C66 119.5(5) .
C68 C67 C66 120.1(6) .
C69 C68 C67 120.5(6) .
C69 C68 H68 119.7 .
C67 C68 H68 119.7 .
C68 C69 C70 119.1(6) .
C68 C69 H69 120.5 .
C70 C69 H69 120.5 .
C53 C70 C71 119.8(5) .
C53 C70 C69 120.5(5) .
C71 C70 C69 119.7(5) .
C72 C71 C70 121.7(6) .
C72 C71 H71 119.2 .
C70 C71 H71 119.2 .
C71 C72 C73 120.9(5) .
C71 C72 H72 119.5 .
C73 C72 H72 119.5 .
N42 C73 C72 118.9(5) .
N42 C73 C52 122.4(5) .
C72 C73 C52 118.6(5) .
C101 O101 H101 109.4 .
C101 C101 O101 133(3) 3_557
C101 C101 H10A 94.8 3_557
O101 C101 H10A 125.1 .
C101 C101 H10B 85.9 3_557
O101 C101 H10B 116.3 .
H10A C101 H10B 87.3 .
C101 C101 H10C 10.4 3_557
O101 C101 H10C 123.1 .
H10A C101 H10C 101.4 .
H10B C101 H10C 94.2 .

loop_
_geom_bond_atom_site_label_1
_geom_bond_atom_site_label_2
_geom_bond_distance
_geom_bond_site_symmetry_2
Re1 C2 1.889(6) .
Re1 C3 1.890(7) .
Re1 C1 1.909(7) .
Re1 N1 2.143(5) .
Re1 N2 2.206(4) .
Re1 Cl1 2.4732(15) .
O1 C1 1.171(7) .
O2 C2 1.167(6) .
O3 C3 1.164(7) .
N1 C4 1.343(6) .
N1 C8 1.351(7) .
N2 C9 1.336(7) .
N2 C33 1.377(6) .
C4 C5 1.381(8) .
C4 H4 0.9500 .
C5 C6 1.370(8) .
C5 H5 0.9500 .
C6 C7 1.394(7) .
C6 H6 0.9500 .
C7 C8 1.383(8) .
C7 H7 0.9500 .
C8 C9 1.474(7) .
C9 C10 1.406(7) .
C10 C11 1.361(7) .
C10 H10 0.9500 .
C11 C12 1.398(8) .
C11 H11 0.9500 .
C12 C33 1.430(7) .
C12 C13 1.453(7) .
C13 C30 1.416(8) .
C13 C14 1.437(7) .
C14 C27 1.423(7) .
C14 C15 1.445(8) .
C15 C24 1.417(7) .
C15 C16 1.458(8) .
C16 C17 1.414(7) .
C16 C21 1.420(8) .
C17 C18 1.370(8) .
C17 H17 0.9500 .
C18 C19 1.412(8) .
C18 H18 0.9500 .
C19 C20 1.351(8) .
C19 H19 0.9500 .
C20 C21 1.421(8) .
C20 H20 0.9500 .
C21 C22 1.432(7) .
C22 C23 1.336(8) .
C22 H22 0.9500 .
C23 C24 1.431(8) .
C23 H23 0.9500 .
C24 C25 1.420(8) .
C25 C26 1.337(8) .
C25 H25 0.9500 .
C26 C27 1.425(8) .
C26 H26 0.9500 .
C27 C28 1.401(8) .
C28 C29 1.357(8) .
C28 H28 0.9500 .
C29 C30 1.416(7) .
C29 H29 0.9500 .
C30 C31 1.425(7) .
C31 C32 1.349(7) .
C31 H31 0.9500 .
C32 C33 1.418(8) .
C32 H32 0.9500 .
Re41 C41 1.877(8) .
Re41 C42 1.901(8) .
Re41 C43 1.909(7) .
Re41 N41 2.142(5) .
Re41 N42 2.211(4) .
Re41 Cl41 2.4877(16) .
O41 C41 1.174(8) .
O42 C42 1.145(8) .
O43 C43 1.147(7) .
N41 C48 1.353(6) .
N41 C44 1.362(7) .
N42 C49 1.342(7) .
N42 C73 1.378(7) .
C44 C45 1.350(9) .
C44 H44 0.9500 .
C45 C46 1.383(8) .
C45 H45 0.9500 .
C46 C47 1.364(8) .
C46 H46 0.9500 .
C47 C48 1.387(8) .
C47 H47 0.9500 .
C48 C49 1.473(7) .
C49 C50 1.399(7) .
C50 C51 1.367(7) .
C50 H50 0.9500 .
C51 C52 1.393(7) .
C51 H51 0.9500 .
C52 C73 1.422(7) .
C52 C53 1.439(7) .
C53 C70 1.405(7) .
C53 C54 1.452(7) .
C54 C67 1.401(8) .
C54 C55 1.451(7) .
C55 C64 1.415(7) .
C55 C56 1.447(8) .
C56 C57 1.397(7) .
C56 C61 1.427(7) .
C57 C58 1.365(8) .
C57 H57 0.9500 .
C58 C59 1.411(8) .
C58 H58 0.9500 .
C59 C60 1.355(8) .
C59 H59 0.9500 .
C60 C61 1.412(8) .
C60 H60 0.9500 .
C61 C62 1.428(7) .
C62 C63 1.326(8) .
C62 H62 0.9500 .
C63 C64 1.435(8) .
C63 H63 0.9500 .
C64 C65 1.411(8) .
C65 C66 1.353(8) .
C65 H65 0.9500 .
C66 C67 1.437(7) .
C66 H66 0.9500 .
C67 C68 1.418(8) .
C68 C69 1.362(7) .
C68 H68 0.9500 .
C69 C70 1.424(8) .
C69 H69 0.9500 .
C70 C71 1.422(7) .
C71 C72 1.337(8) .
C71 H71 0.9500 .
C72 C73 1.415(8) .
C72 H72 0.9500 .
O101 C101 1.228(18) .
O101 H101 0.8400 .
C101 C101 1.28(3) 3_557
C101 H10A 1.1195 .
C101 H10B 1.2176 .
C101 H10C 0.9939 .

loop_
_geom_torsion_atom_site_label_1
_geom_torsion_atom_site_label_2
_geom_torsion_atom_site_label_3
_geom_torsion_atom_site_label_4
_geom_torsion
C2 Re1 N1 C4 9.7(5)
C3 Re1 N1 C4 -80.2(5)
C1 Re1 N1 C4 113.7(11)
N2 Re1 N1 C4 -172.5(5)
Cl1 Re1 N1 C4 103.6(5)
C2 Re1 N1 C8 -162.4(4)
C3 Re1 N1 C8 107.7(4)
C1 Re1 N1 C8 -58.4(12)
N2 Re1 N1 C8 15.4(4)
Cl1 Re1 N1 C8 -68.5(4)
C2 Re1 N2 C9 -5.2(13)
C3 Re1 N2 C9 -113.4(4)
C1 Re1 N2 C9 153.2(4)
N1 Re1 N2 C9 -16.8(4)
Cl1 Re1 N2 C9 69.3(4)
C2 Re1 N2 C33 -171.9(10)
C3 Re1 N2 C33 80.0(5)
C1 Re1 N2 C33 -13.4(5)
N1 Re1 N2 C33 176.5(4)
Cl1 Re1 N2 C33 -97.4(4)
C2 Re1 C1 O1 85(5)
C3 Re1 C1 O1 174(5)
N1 Re1 C1 O1 -20(5)
N2 Re1 C1 O1 -91(5)
Cl1 Re1 C1 O1 -10(5)
C3 Re1 C2 O2 94(16)
C1 Re1 C2 O2 -173(100)
N1 Re1 C2 O2 -3(16)
N2 Re1 C2 O2 -14(17)
Cl1 Re1 C2 O2 -88(16)
C2 Re1 C3 O3 153(10)
C1 Re1 C3 O3 64(10)
N1 Re1 C3 O3 -113(10)
N2 Re1 C3 O3 -38(10)
Cl1 Re1 C3 O3 1(13)
C8 N1 C4 C5 1.4(9)
Re1 N1 C4 C5 -170.6(5)
N1 C4 C5 C6 0.7(9)
C4 C5 C6 C7 -1.7(9)
C5 C6 C7 C8 0.7(9)
C4 N1 C8 C7 -2.5(8)
Re1 N1 C8 C7 170.2(4)
C4 N1 C8 C9 175.2(5)
Re1 N1 C8 C9 -12.1(6)
C6 C7 C8 N1 1.4(9)
C6 C7 C8 C9 -176.1(5)
C33 N2 C9 C10 0.1(8)
Re1 N2 C9 C10 -167.4(4)
C33 N2 C9 C8 -176.3(5)
Re1 N2 C9 C8 16.2(6)
N1 C8 C9 N2 -3.2(7)
C7 C8 C9 N2 174.5(5)
N1 C8 C9 C10 -179.5(5)
C7 C8 C9 C10 -1.8(9)
N2 C9 C10 C11 6.4(8)
C8 C9 C10 C11 -177.4(5)
C9 C10 C11 C12 -3.2(8)
C10 C11 C12 C33 -5.9(8)
C10 C11 C12 C13 179.6(5)
C11 C12 C13 C30 154.6(5)
C33 C12 C13 C30 -19.8(7)
C11 C12 C13 C14 -19.8(8)
C33 C12 C13 C14 165.8(5)
C30 C13 C14 C27 -19.2(8)
C12 C13 C14 C27 155.0(5)
C30 C13 C14 C15 161.6(5)
C12 C13 C14 C15 -24.1(9)
C27 C14 C15 C24 -19.1(8)
C13 C14 C15 C24 160.0(5)
C27 C14 C15 C16 154.1(5)
C13 C14 C15 C16 -26.8(9)
C24 C15 C16 C17 158.8(5)
C14 C15 C16 C17 -14.5(9)
C24 C15 C16 C21 -14.6(8)
C14 C15 C16 C21 172.1(5)
C21 C16 C17 C18 -3.1(8)
C15 C16 C17 C18 -176.7(5)
C16 C17 C18 C19 0.5(9)
C17 C18 C19 C20 2.9(9)
C18 C19 C20 C21 -3.4(9)
C19 C20 C21 C16 0.6(8)
C19 C20 C21 C22 174.2(5)
C17 C16 C21 C20 2.6(8)
C15 C16 C21 C20 176.5(5)
C17 C16 C21 C22 -171.0(5)
C15 C16 C21 C22 2.9(8)
C20 C21 C22 C23 -166.5(5)
C16 C21 C22 C23 7.1(8)
C21 C22 C23 C24 -5.0(9)
C14 C15 C24 C25 12.9(8)
C16 C15 C24 C25 -160.9(5)
C14 C15 C24 C23 -169.3(5)
C16 C15 C24 C23 16.9(8)
C22 C23 C24 C15 -7.5(9)
C22 C23 C24 C25 170.3(6)
C15 C24 C25 C26 1.7(9)
C23 C24 C25 C26 -176.1(6)
C24 C25 C26 C27 -9.5(9)
C13 C14 C27 C28 13.8(8)
C15 C14 C27 C28 -167.0(6)
C13 C14 C27 C26 -167.5(5)
C15 C14 C27 C26 11.7(8)
C25 C26 C27 C28 -178.7(6)
C25 C26 C27 C14 2.5(9)
C14 C27 C28 C29 -0.7(9)
C26 C27 C28 C29 -179.5(6)
C27 C28 C29 C30 -7.0(9)
C28 C29 C30 C13 1.0(9)
C28 C29 C30 C31 -176.4(6)
C14 C13 C30 C29 12.3(8)
C12 C13 C30 C29 -162.4(5)
C14 C13 C30 C31 -170.3(5)
C12 C13 C30 C31 15.0(8)
C29 C30 C31 C32 175.7(6)
C13 C30 C31 C32 -1.6(9)
C30 C31 C32 C33 -7.3(9)
C9 N2 C33 C32 166.1(5)
Re1 N2 C33 C32 -27.9(7)
C9 N2 C33 C12 -9.7(8)
Re1 N2 C33 C12 156.3(4)
C31 C32 C33 N2 -173.7(5)
C31 C32 C33 C12 2.2(8)
C11 C12 C33 N2 12.6(8)
C13 C12 C33 N2 -172.7(5)
C11 C12 C33 C32 -163.2(5)
C13 C12 C33 C32 11.6(8)
C41 Re41 N41 C48 -104.5(4)
C42 Re41 N41 C48 64(3)
C43 Re41 N41 C48 162.8(4)
N42 Re41 N41 C48 -14.1(4)
Cl41 Re41 N41 C48 70.3(4)
C41 Re41 N41 C44 80.7(5)
C42 Re41 N41 C44 -111(3)
C43 Re41 N41 C44 -12.1(5)
N42 Re41 N41 C44 171.0(5)
Cl41 Re41 N41 C44 -104.5(5)
C41 Re41 N42 C49 110.9(4)
C42 Re41 N42 C49 -159.1(4)
C43 Re41 N42 C49 0.6(14)
N41 Re41 N42 C49 16.9(4)
Cl41 Re41 N42 C49 -67.7(4)
C41 Re41 N42 C73 -77.7(5)
C42 Re41 N42 C73 12.2(5)
C43 Re41 N42 C73 171.9(11)
N41 Re41 N42 C73 -171.8(5)
Cl41 Re41 N42 C73 103.6(5)
C42 Re41 C41 O41 -61(19)
C43 Re41 C41 O41 -147(19)
N41 Re41 C41 O41 119(19)
N42 Re41 C41 O41 44(19)
Cl41 Re41 C41 O41 57(21)
C41 Re41 C42 O42 -81(7)
C43 Re41 C42 O42 11(7)
N41 Re41 C42 O42 110(7)
N42 Re41 C42 O42 -173(7)
Cl41 Re41 C42 O42 104(7)
C41 Re41 C43 O43 -165(100)
C42 Re41 C43 O43 106(27)
N41 Re41 C43 O43 -70(27)
N42 Re41 C43 O43 -54(28)
Cl41 Re41 C43 O43 13(27)
C48 N41 C44 C45 0.2(9)
Re41 N41 C44 C45 175.0(5)
N41 C44 C45 C46 -0.3(10)
C44 C45 C46 C47 0.6(10)
C45 C46 C47 C48 -0.8(9)
C44 N41 C48 C47 -0.4(8)
Re41 N41 C48 C47 -175.7(4)
C44 N41 C48 C49 -175.2(5)
Re41 N41 C48 C49 9.6(6)
C46 C47 C48 N41 0.8(9)
C46 C47 C48 C49 175.0(6)
C73 N42 C49 C50 -6.7(8)
Re41 N42 C49 C50 165.6(4)
C73 N42 C49 C48 169.9(5)
Re41 N42 C49 C48 -17.8(6)
N41 C48 C49 N42 6.0(8)
C47 C48 C49 N42 -168.4(5)
N41 C48 C49 C50 -177.3(5)
C47 C48 C49 C50 8.2(9)
N42 C49 C50 C51 -0.5(8)
C48 C49 C50 C51 -177.0(5)
C49 C50 C51 C52 5.5(8)
C50 C51 C52 C73 -3.0(8)
C50 C51 C52 C53 170.1(5)
C51 C52 C53 C70 -161.6(5)
C73 C52 C53 C70 11.4(8)
C51 C52 C53 C54 10.1(8)
C73 C52 C53 C54 -177.0(5)
C70 C53 C54 C67 24.6(8)
C52 C53 C54 C67 -147.0(5)
C70 C53 C54 C55 -155.2(5)
C52 C53 C54 C55 33.2(8)
C67 C54 C55 C64 23.9(8)
C53 C54 C55 C64 -156.3(5)
C67 C54 C55 C56 -149.1(6)
C53 C54 C55 C56 30.7(9)
C64 C55 C56 C57 -166.0(5)
C54 C55 C56 C57 6.9(9)
C64 C55 C56 C61 6.5(8)
C54 C55 C56 C61 179.4(5)
C61 C56 C57 C58 4.0(9)
C55 C56 C57 C58 176.5(6)
C56 C57 C58 C59 -1.7(9)
C57 C58 C59 C60 -1.7(9)
C58 C59 C60 C61 2.7(9)
C59 C60 C61 C56 -0.3(9)
C59 C60 C61 C62 -179.3(5)
C57 C56 C61 C60 -3.0(8)
C55 C56 C61 C60 -176.0(5)
C57 C56 C61 C62 176.0(5)
C55 C56 C61 C62 3.0(8)
C60 C61 C62 C63 171.6(6)
C56 C61 C62 C63 -7.3(9)
C61 C62 C63 C64 1.8(9)
C56 C55 C64 C65 164.6(5)
C54 C55 C64 C65 -8.7(8)
C56 C55 C64 C63 -12.0(8)
C54 C55 C64 C63 174.7(5)
C62 C63 C64 C65 -168.6(6)
C62 C63 C64 C55 8.1(9)
C55 C64 C65 C66 -9.6(9)
C63 C64 C65 C66 167.0(6)
C64 C65 C66 C67 12.5(9)
C55 C54 C67 C68 156.9(5)
C53 C54 C67 C68 -22.9(8)
C55 C54 C67 C66 -21.6(8)
C53 C54 C67 C66 158.6(5)
C65 C66 C67 C54 3.5(8)
C65 C66 C67 C68 -175.1(5)
C54 C67 C68 C69 5.4(9)
C66 C67 C68 C69 -176.1(5)
C67 C68 C69 C70 10.8(9)
C52 C53 C70 C71 -13.4(8)
C54 C53 C70 C71 174.4(5)
C52 C53 C70 C69 162.8(5)
C54 C53 C70 C69 -9.4(8)
C68 C69 C70 C53 -8.5(9)
C68 C69 C70 C71 167.7(6)
C53 C70 C71 C72 6.1(9)
C69 C70 C71 C72 -170.1(6)
C70 C71 C72 C73 3.9(10)
C49 N42 C73 C72 -166.6(5)
Re41 N42 C73 C72 22.4(8)
C49 N42 C73 C52 9.3(8)
Re41 N42 C73 C52 -161.7(4)
C71 C72 C73 N42 170.1(6)
C71 C72 C73 C52 -5.9(9)
C51 C52 C73 N42 -4.4(8)
C53 C52 C73 N42 -177.7(5)
C51 C52 C73 C72 171.5(5)
C53 C52 C73 C72 -1.9(8)
